data_7044387
loop_
_publ_author_name
'Qian, Jinjie'
'Li, Qipeng'
'Liang, Linfeng'
'Li, Ting-Ting'
'Hu, Yue'
'Huang, Shaoming'

_publ_section_title
;
 A microporous MOF with open metal sites and Lewis basic sites for
 selective CO2 capture
;
_journal_name_full 'Dalton Trans.'
_journal_paper_doi 10.1039/C7DT03255B
_journal_year 2017
_chemical_formula_sum 'C10.5 H6.5 In0.5 N O2.67'
_chemical_formula_weight 246.74
_chemical_name_systematic InOF-15
_space_group_IT_number 176
_symmetry_cell_setting hexagonal
_symmetry_space_group_name_Hall '-P 6c'
_symmetry_space_group_name_H-M 'P 63/m'
_atom_sites_solution_hydrogens geom
_atom_sites_solution_primary direct
_atom_sites_solution_secondary difmap
_audit_creation_method SHELXL-97
_audit_update_record
;
2017-06-08 deposited with the CCDC.
2017-10-02 downloaded from the CCDC.
;
_cell_angle_alpha 90.00
_cell_angle_beta 90.00
_cell_angle_gamma 120.00
_cell_formula_units_Z 12
_cell_length_a 15.1951(11)
_cell_length_b 15.1951(11)
_cell_length_c 23.091(2)
_cell_measurement_reflns_used 6405
_cell_measurement_temperature 296(2)
_cell_measurement_theta_max 28.15
_cell_measurement_theta_min 2.87
_cell_volume 4617.2(6)
_computing_cell_refinement 'Bruker XSCANS'
_computing_data_collection 'Bruker XSCANS'
_computing_data_reduction 'Bruker SHELXTL'
_computing_molecular_graphics 'Bruker SHELXTL'
_computing_publication_material 'Bruker SHELXTL'
_computing_structure_refinement 'Bruker SHELXTL'
_computing_structure_solution 'Bruker SHELXTL'
_diffrn_ambient_temperature 296(2)
_diffrn_measured_fraction_theta_full 0.999
_diffrn_measured_fraction_theta_max 0.999
_diffrn_measurement_device_type 'Bruker P4'
_diffrn_measurement_method '\w scans'
_diffrn_radiation_monochromator graphite
_diffrn_radiation_source 'fine-focus sealed tube'
_diffrn_radiation_type MoK\a
_diffrn_radiation_wavelength 0.71073
_diffrn_reflns_av_R_equivalents 0.0633
_diffrn_reflns_av_sigmaI/netI 0.0410
_diffrn_reflns_limit_h_max 20
_diffrn_reflns_limit_h_min -18
_diffrn_reflns_limit_k_max 20
_diffrn_reflns_limit_k_min -17
_diffrn_reflns_limit_l_max 28
_diffrn_reflns_limit_l_min -30
_diffrn_reflns_number 27530
_diffrn_reflns_theta_full 28.24
_diffrn_reflns_theta_max 28.24
_diffrn_reflns_theta_min 1.55
_exptl_absorpt_coefficient_mu 0.792
_exptl_absorpt_correction_T_max 0.9766
_exptl_absorpt_correction_T_min 0.9690
_exptl_absorpt_correction_type multi-scan
_exptl_absorpt_process_details 'Inorg. Chem., 2015, 54, 8375-8379'
_exptl_crystal_density_diffrn 1.065
_exptl_crystal_density_method 'not measured'
_exptl_crystal_description 'light yellow'
_exptl_crystal_F_000 1468
_exptl_crystal_recrystallization_method 'Vapour deposition'
_exptl_crystal_size_max 0.04
_exptl_crystal_size_mid 0.03
_exptl_crystal_size_min 0.03
_platon_squeeze_details
;
;
_refine_diff_density_max 0.869
_refine_diff_density_min -1.755
_refine_diff_density_rms 0.138
_refine_ls_extinction_method none
_refine_ls_goodness_of_fit_ref 1.079
_refine_ls_hydrogen_treatment mixed
_refine_ls_matrix_type full
_refine_ls_number_parameters 135
_refine_ls_number_reflns 3912
_refine_ls_number_restraints 0
_refine_ls_restrained_S_all 1.079
_refine_ls_R_factor_all 0.0518
_refine_ls_R_factor_gt 0.0402
_refine_ls_shift/su_max 0.000
_refine_ls_shift/su_mean 0.000
_refine_ls_structure_factor_coef Fsqd
_refine_ls_weighting_details 'calc w=1/[\s^2^(Fo^2^)+(0.0817P)^2^+0.0000P] where P=(Fo^2^+2Fc^2^)/3'
_refine_ls_weighting_scheme calc
_refine_ls_wR_factor_gt 0.1277
_refine_ls_wR_factor_ref 0.1330
_reflns_number_gt 3104
_reflns_number_total 3912
_reflns_threshold_expression >2sigma(I)
_cod_data_source_file c7dt03255b2.cif
_cod_data_source_block InOF-15
_cod_original_cell_volume 4617.2(7)
_cod_original_sg_symbol_H-M P63/m
_cod_original_formula_sum 'C10.50 H6.50 In0.50 N O2.67'
_cod_database_code 7044387

loop_
_symmetry_equiv_pos_as_xyz
'x, y, z'
'x-y, x, z+1/2'
'-y, x-y, z'
'-x, -y, z+1/2'
'-x+y, -x, z'
'y, -x+y, z+1/2'
'-x, -y, -z'
'-x+y, -x, -z-1/2'
'y, -x+y, -z'
'x, y, -z-1/2'
'x-y, x, -z'
'-y, x-y, -z-1/2'

loop_
_atom_site_label
_atom_site_type_symbol
_atom_site_fract_x
_atom_site_fract_y
_atom_site_fract_z
_atom_site_U_iso_or_equiv
_atom_site_adp_type
_atom_site_occupancy
_atom_site_symmetry_multiplicity
_atom_site_calc_flag
_atom_site_refinement_flags
In1 In 0.20943(2) 0.52396(2) 0.7500 0.03452(13) Uani 1 2 d S
N1 N -0.0265(3) 0.6013(2) 0.50539(13) 0.0555(8) Uani 1 1 d .
O1 O 0.1322(2) 0.5607(2) 0.68366(11) 0.0574(7) Uani 1 1 d .
C10 C 0.1426(3) 0.6419(3) 0.66314(14) 0.0465(8) Uani 1 1 d .
C3 C 0.0826(3) 0.6318(3) 0.60914(14) 0.0464(8) Uani 1 1 d .
C8 C -0.0101(3) 0.6797(3) 0.54252(16) 0.0511(9) Uani 1 1 d .
C9 C 0.0447(3) 0.6993(3) 0.59506(16) 0.0483(8) Uani 1 1 d .
C2 C 0.0622(3) 0.5538(3) 0.57266(16) 0.0533(9) Uani 1 1 d .
H2 H 0.0835 0.5078 0.5821 0.064 Uiso 1 1 calc R
C1 C 0.0089(3) 0.5418(3) 0.52053(16) 0.0522(9) Uani 1 1 d .
C7 C -0.0516(3) 0.7408(3) 0.52639(19) 0.0588(10) Uani 1 1 d .
H7 H -0.0876 0.7280 0.4919 0.071 Uiso 1 1 calc R
C4 C 0.0563(3) 0.7807(3) 0.62987(17) 0.0586(10) Uani 1 1 d .
H4 H 0.0929 0.7958 0.6643 0.070 Uiso 1 1 calc R
C6 C -0.0389(3) 0.8195(3) 0.5616(2) 0.0660(11) Uani 1 1 d .
H6 H -0.0657 0.8603 0.5507 0.079 Uiso 1 1 calc R
C5 C 0.0134(3) 0.8376(4) 0.6129(2) 0.0699(12) Uani 1 1 d .
H5 H 0.0200 0.8899 0.6368 0.084 Uiso 1 1 calc R
O3 O 0.3333 0.6667 0.7500 0.0383(11) Uani 1 6 d S
O2 O 0.2002(2) 0.7290(2) 0.68210(11) 0.0580(7) Uani 1 1 d .
O4 O 0.0850(3) 0.3757(3) 0.7500 0.0959(14) Uani 1 2 d S
C11 C 0.0129(5) 0.3113(5) 0.7500 0.0959(14) Uani 1 2 d S
H11A H 0.0122 0.2614 0.7242 0.144 Uiso 0.50 1 calc PR
H11B H -0.0362 0.3294 0.7374 0.144 Uiso 0.50 1 calc PR
H11C H -0.0037 0.2837 0.7884 0.144 Uiso 0.50 1 calc PR

loop_
_atom_site_aniso_label
_atom_site_aniso_U_11
_atom_site_aniso_U_22
_atom_site_aniso_U_33
_atom_site_aniso_U_23
_atom_site_aniso_U_13
_atom_site_aniso_U_12
In1 0.0432(2) 0.04219(19) 0.01708(18) 0.000 0.000 0.02053(14)
N1 0.0718(19) 0.0665(19) 0.0385(17) -0.0099(14) -0.0233(15) 0.0423(17)
O1 0.0663(16) 0.0642(16) 0.0396(14) 0.0023(12) -0.0206(12) 0.0310(13)
C10 0.057(2) 0.063(2) 0.0246(15) -0.0047(15) -0.0085(15) 0.0340(18)
C3 0.0547(19) 0.062(2) 0.0280(16) -0.0024(15) -0.0111(15) 0.0329(17)
C8 0.058(2) 0.063(2) 0.0394(19) -0.0011(17) -0.0115(16) 0.0352(18)
C9 0.0511(19) 0.058(2) 0.0373(18) -0.0022(16) -0.0083(15) 0.0284(17)
C2 0.075(2) 0.066(2) 0.0336(18) -0.0092(17) -0.0219(18) 0.046(2)
C1 0.065(2) 0.065(2) 0.0345(17) -0.0072(16) -0.0195(17) 0.0383(19)
C7 0.063(2) 0.066(2) 0.057(2) 0.001(2) -0.0164(19) 0.038(2)
C4 0.066(2) 0.070(2) 0.046(2) -0.0136(19) -0.0136(19) 0.038(2)
C6 0.071(3) 0.072(3) 0.068(3) 0.000(2) -0.012(2) 0.046(2)
C5 0.080(3) 0.073(3) 0.072(3) -0.011(2) -0.009(2) 0.049(2)
O3 0.0413(17) 0.0413(17) 0.032(3) 0.000 0.000 0.0207(8)
O2 0.0686(16) 0.0635(16) 0.0459(15) -0.0116(13) -0.0279(13) 0.0360(13)
O4 0.060(2) 0.0450(18) 0.147(4) 0.000 0.000 -0.0004(14)
C11 0.060(2) 0.0450(18) 0.147(4) 0.000 0.000 -0.0004(14)

loop_
_atom_type_symbol
_atom_type_description
_atom_type_scat_dispersion_real
_atom_type_scat_dispersion_imag
_atom_type_scat_source
C C 0.0033 0.0016 'International Tables Vol C Tables 4.2.6.8 and 6.1.1.4'
H H 0.0000 0.0000 'International Tables Vol C Tables 4.2.6.8 and 6.1.1.4'
N N 0.0061 0.0033 'International Tables Vol C Tables 4.2.6.8 and 6.1.1.4'
O O 0.0106 0.0060 'International Tables Vol C Tables 4.2.6.8 and 6.1.1.4'
In In -0.7276 1.3100 'International Tables Vol C Tables 4.2.6.8 and 6.1.1.4'

loop_
_geom_angle_atom_site_label_1
_geom_angle_atom_site_label_2
_geom_angle_atom_site_label_3
_geom_angle
_geom_angle_site_symmetry_1
_geom_angle_site_symmetry_3
O3 In1 O4 178.37(14) . .
O3 In1 O1 93.27(7) . .
O4 In1 O1 87.88(13) . .
O3 In1 O1 93.27(7) . 10_557
O4 In1 O1 87.88(13) . 10_557
O1 In1 O1 90.01(15) . 10_557
O3 In1 O2 93.08(7) . 12_667
O4 In1 O2 85.79(12) . 12_667
O1 In1 O2 173.55(10) . 12_667
O1 In1 O2 88.49(11) 10_557 12_667
O3 In1 O2 93.08(7) . 3_665
O4 In1 O2 85.79(12) . 3_665
O1 In1 O2 88.49(11) . 3_665
O1 In1 O2 173.55(10) 10_557 3_665
O2 In1 O2 92.30(16) 12_667 3_665
C1 N1 C8 118.0(3) . .
C10 O1 In1 134.6(2) . .
O2 C10 O1 126.0(3) . .
O2 C10 C3 117.9(3) . .
O1 C10 C3 116.0(3) . .
C2 C3 C9 118.9(3) . .
C2 C3 C10 117.7(3) . .
C9 C3 C10 123.4(3) . .
N1 C8 C7 117.1(3) . .
N1 C8 C9 123.0(3) . .
C7 C8 C9 119.9(4) . .
C4 C9 C8 118.4(3) . .
C4 C9 C3 125.1(3) . .
C8 C9 C3 116.4(3) . .
C3 C2 C1 120.5(3) . .
C3 C2 H2 119.8 . .
C1 C2 H2 119.8 . .
N1 C1 C2 123.1(4) . .
N1 C1 C1 117.1(4) . 7_566
C2 C1 C1 119.8(4) . 7_566
C6 C7 C8 120.1(4) . .
C6 C7 H7 119.9 . .
C8 C7 H7 119.9 . .
C5 C4 C9 119.9(4) . .
C5 C4 H4 120.1 . .
C9 C4 H4 120.1 . .
C5 C6 C7 119.9(4) . .
C5 C6 H6 120.1 . .
C7 C6 H6 120.1 . .
C6 C5 C4 121.9(4) . .
C6 C5 H5 119.1 . .
C4 C5 H5 119.1 . .
In1 O3 In1 120.0 8_567 .
In1 O3 In1 120.0 8_567 3_665
In1 O3 In1 120.0 . 3_665
C10 O2 In1 134.1(2) . 8_567
C11 O4 In1 165.9(6) . .
O4 C11 H11A 109.5 . .
O4 C11 H11B 109.5 . .
H11A C11 H11B 109.5 . .
O4 C11 H11C 109.5 . .
H11A C11 H11C 109.5 . .
H11B C11 H11C 109.5 . .

loop_
_geom_bond_atom_site_label_1
_geom_bond_atom_site_label_2
_geom_bond_distance
_geom_bond_site_symmetry_2
In1 O3 2.0407(3) .
In1 O4 2.095(4) .
In1 O1 2.166(2) .
In1 O1 2.166(2) 10_557
In1 O2 2.174(2) 12_667
In1 O2 2.174(2) 3_665
N1 C1 1.308(5) .
N1 C8 1.385(5) .
O1 C10 1.256(4) .
C10 O2 1.245(4) .
C10 C3 1.506(4) .
C3 C2 1.358(5) .
C3 C9 1.443(5) .
C8 C7 1.409(5) .
C8 C9 1.416(5) .
C9 C4 1.410(5) .
C2 C1 1.411(5) .
C2 H2 0.9300 .
C1 C1 1.498(8) 7_566
C7 C6 1.378(6) .
C7 H7 0.9300 .
C4 C5 1.376(6) .
C4 H4 0.9300 .
C6 C5 1.375(6) .
C6 H6 0.9300 .
C5 H5 0.9300 .
O3 In1 2.0407(3) 8_567
O3 In1 2.0407(3) 3_665
O2 In1 2.174(2) 8_567
O4 C11 1.042(7) .
C11 H11A 0.9600 .
C11 H11B 0.9600 .
C11 H11C 0.9600 .

loop_
_platon_squeeze_void_nr
_platon_squeeze_void_average_x
_platon_squeeze_void_average_y
_platon_squeeze_void_average_z
_platon_squeeze_void_volume
_platon_squeeze_void_count_electrons
1 -0.023 -0.018 0.250 1189.3 -26.7
2 -0.025 -0.024 0.750 1189.2 -22.7
